data_4333730
loop_
_publ_author_name
'Michael P. Marshak'
'Daniel G. Nocera'

_publ_section_title
;
 Chromium(IV) Siloxide
;
_journal_name_full 'Inorganic Chemistry'
_journal_page_first 1173
_journal_page_last 1175
_journal_paper_doi 10.1021/ic3023612
_journal_volume 52
_journal_year 2013
_chemical_formula_moiety 'C40 H92 Cr Na O5 Si4'
_chemical_formula_sum 'C40 H92 Cr Na O5 Si4'
_chemical_formula_weight 840.49
_chemical_name_common (disilox)4CrNa(thf)
_chemical_name_systematic
; 
 ? 
;
_space_group_IT_number 61
_symmetry_cell_setting orthorhombic
_symmetry_space_group_name_Hall '-P 2ac 2ab'
_symmetry_space_group_name_H-M 'P b c a'
_atom_sites_solution_hydrogens geom
_atom_sites_solution_primary direct
_atom_sites_solution_secondary difmap
_audit_creation_method SHELXL-97
_cell_angle_alpha 90.00
_cell_angle_beta 90.00
_cell_angle_gamma 90.00
_cell_formula_units_Z 8
_cell_length_a 21.8239(12)
_cell_length_b 18.8675(10)
_cell_length_c 25.0854(14)
_cell_measurement_reflns_used 9345
_cell_measurement_temperature 100(2)
_cell_measurement_theta_max 29.56
_cell_measurement_theta_min 2.70
_cell_volume 10329.2(10)
_computing_cell_refinement 'Bruker SAINT'
_computing_data_collection 'Bruker APEX2'
_computing_data_reduction 'Bruker SAINT'
_computing_molecular_graphics 'Bruker SHELXTL'
_computing_publication_material 'Bruker SHELXTL'
_computing_structure_refinement 'SHELXL-97 (Sheldrick, 1997)'
_computing_structure_solution 'SHELXS-97 (Sheldrick, 1990)'
_diffrn_ambient_temperature 100(2)
_diffrn_detector_area_resol_mean 8.3
_diffrn_measured_fraction_theta_full 1.000
_diffrn_measured_fraction_theta_max 0.999
_diffrn_measurement_device_type 'Bruker APEX-II CCD'
_diffrn_measurement_method '\f and \w scans'
_diffrn_radiation_monochromator graphite
_diffrn_radiation_source 'fine-focus sealed tube'
_diffrn_radiation_type MoK\a
_diffrn_radiation_wavelength 0.71073
_diffrn_reflns_av_R_equivalents 0.0738
_diffrn_reflns_av_sigmaI/netI 0.0301
_diffrn_reflns_limit_h_max 30
_diffrn_reflns_limit_h_min -28
_diffrn_reflns_limit_k_max 26
_diffrn_reflns_limit_k_min -26
_diffrn_reflns_limit_l_max 34
_diffrn_reflns_limit_l_min -34
_diffrn_reflns_number 225134
_diffrn_reflns_theta_full 25.00
_diffrn_reflns_theta_max 29.61
_diffrn_reflns_theta_min 1.62
_diffrn_standards_decay_% 0
_diffrn_standards_interval_count 0
_diffrn_standards_interval_time 0
_diffrn_standards_number 0
_exptl_absorpt_coefficient_mu 0.358
_exptl_absorpt_correction_T_max 0.7459
_exptl_absorpt_correction_T_min 0.6377
_exptl_absorpt_correction_type multi-scan
_exptl_absorpt_process_details 'SADABS (Sheldrick, 2009)'
_exptl_crystal_colour blue
_exptl_crystal_density_diffrn 1.081
_exptl_crystal_description block
_exptl_crystal_F_000 3704
_exptl_crystal_size_max 0.25
_exptl_crystal_size_mid 0.2
_exptl_crystal_size_min 0.2
_refine_diff_density_max 0.995
_refine_diff_density_min -0.376
_refine_diff_density_rms 0.055
_refine_ls_extinction_method none
_refine_ls_goodness_of_fit_ref 1.052
_refine_ls_hydrogen_treatment constr
_refine_ls_matrix_type full
_refine_ls_number_parameters 756
_refine_ls_number_reflns 14525
_refine_ls_number_restraints 0
_refine_ls_restrained_S_all 1.052
_refine_ls_R_factor_all 0.0694
_refine_ls_R_factor_gt 0.0433
_refine_ls_shift/su_max 0.020
_refine_ls_shift/su_mean 0.000
_refine_ls_structure_factor_coef Fsqd
_refine_ls_weighting_details 'calc w=1/[\s^2^(Fo^2^)+(0.0484P)^2^+6.3622P] where P=(Fo^2^+2Fc^2^)/3'
_refine_ls_weighting_scheme calc
_refine_ls_wR_factor_gt 0.1042
_refine_ls_wR_factor_ref 0.1217
_reflns_number_gt 10723
_reflns_number_total 14525
_reflns_threshold_expression >2sigma(I)
_cod_data_source_file ic3023612_si_002_1.cif
_cod_data_source_block ortho
_cod_database_code 4333730

loop_
_symmetry_equiv_pos_as_xyz
'x, y, z'
'-x+1/2, -y, z+1/2'
'-x, y+1/2, -z+1/2'
'x+1/2, -y+1/2, -z'
'-x, -y, -z'
'x-1/2, y, -z-1/2'
'x, -y-1/2, z-1/2'
'-x-1/2, y-1/2, z'

loop_
_atom_site_label
_atom_site_type_symbol
_atom_site_fract_x
_atom_site_fract_y
_atom_site_fract_z
_atom_site_U_iso_or_equiv
_atom_site_adp_type
_atom_site_occupancy
_atom_site_symmetry_multiplicity
_atom_site_calc_flag
_atom_site_refinement_flags
_atom_site_disorder_assembly
_atom_site_disorder_group
Cr1 Cr 0.851079(11) 0.699812(13) 0.876814(9) 0.02067(6) Uani 1 1 d . A .
O1 O 0.89286(6) 0.78487(6) 0.86250(5) 0.0320(3) Uani 1 1 d . . .
Si1 Si 0.94148(5) 0.84875(4) 0.87122(3) 0.0309(2) Uani 0.830(3) 1 d P A 1
C11 C 0.90570(12) 0.93077(11) 0.83911(11) 0.0402(6) Uani 0.830(3) 1 d P A 1
C12 C 0.83916(16) 0.93970(19) 0.85767(17) 0.0603(10) Uani 0.830(3) 1 d P A 1
H12A H 0.8202 0.9792 0.8384 0.090 Uiso 0.830(3) 1 calc PR A 1
H12B H 0.8385 0.9496 0.8960 0.090 Uiso 0.830(3) 1 calc PR A 1
H12C H 0.8163 0.8960 0.8505 0.090 Uiso 0.830(3) 1 calc PR A 1
C13 C 0.94067(19) 0.99941(15) 0.85052(18) 0.0700(11) Uani 0.830(3) 1 d P A 1
H13A H 0.9839 0.9931 0.8411 0.105 Uiso 0.830(3) 1 calc PR A 1
H13B H 0.9373 1.0110 0.8885 0.105 Uiso 0.830(3) 1 calc PR A 1
H13C H 0.9232 1.0380 0.8293 0.105 Uiso 0.830(3) 1 calc PR A 1
C14 C 0.90518(19) 0.9196(2) 0.7789(2) 0.0535(10) Uani 0.830(3) 1 d P A 1
H14A H 0.8836 0.9591 0.7617 0.080 Uiso 0.830(3) 1 calc PR A 1
H14B H 0.8842 0.8751 0.7706 0.080 Uiso 0.830(3) 1 calc PR A 1
H14C H 0.9474 0.9175 0.7657 0.080 Uiso 0.830(3) 1 calc PR A 1
C15 C 0.9637(2) 0.8609(3) 0.94392(17) 0.0489(10) Uani 0.830(3) 1 d P A 1
C16 C 0.9731(4) 0.7841(5) 0.9660(3) 0.104(3) Uani 0.830(3) 1 d P A 1
H16A H 0.9883 0.7866 1.0027 0.156 Uiso 0.830(3) 1 calc PR A 1
H16B H 1.0029 0.7590 0.9437 0.156 Uiso 0.830(3) 1 calc PR A 1
H16C H 0.9340 0.7587 0.9654 0.156 Uiso 0.830(3) 1 calc PR A 1
C17 C 0.91508(15) 0.89913(18) 0.97756(12) 0.0586(8) Uani 0.830(3) 1 d P A 1
H17A H 0.9275 0.8987 1.0151 0.088 Uiso 0.830(3) 1 calc PR A 1
H17B H 0.8756 0.8748 0.9737 0.088 Uiso 0.830(3) 1 calc PR A 1
H17C H 0.9111 0.9482 0.9653 0.088 Uiso 0.830(3) 1 calc PR A 1
C18 C 1.02388(18) 0.9031(3) 0.94966(19) 0.0969(16) Uani 0.830(3) 1 d P A 1
H18A H 1.0187 0.9503 0.9340 0.145 Uiso 0.830(3) 1 calc PR A 1
H18B H 1.0570 0.8780 0.9312 0.145 Uiso 0.830(3) 1 calc PR A 1
H18C H 1.0342 0.9078 0.9875 0.145 Uiso 0.830(3) 1 calc PR A 1
C19 C 1.01347(17) 0.8283(2) 0.83337(17) 0.0520(8) Uani 0.830(3) 1 d P A 1
H19A H 1.0347 0.7885 0.8503 0.078 Uiso 0.830(3) 1 calc PR A 1
H19B H 1.0403 0.8700 0.8335 0.078 Uiso 0.830(3) 1 calc PR A 1
H19C H 1.0031 0.8158 0.7965 0.078 Uiso 0.830(3) 1 calc PR A 1
Si1A Si 0.9137(2) 0.8646(2) 0.88515(15) 0.0325(11) Uani 0.170(3) 1 d P A 2
C11A C 0.9654(9) 0.9055(8) 0.8333(6) 0.064(5) Uani 0.170(3) 1 d P A 2
C12A C 0.9331(10) 0.9109(13) 0.7788(9) 0.059(6) Uani 0.170(3) 1 d P A 2
H12D H 0.8971 0.9417 0.7820 0.089 Uiso 0.170(3) 1 calc PR A 2
H12E H 0.9202 0.8636 0.7673 0.089 Uiso 0.170(3) 1 calc PR A 2
H12F H 0.9614 0.9309 0.7525 0.089 Uiso 0.170(3) 1 calc PR A 2
C13A C 0.9904(10) 0.9789(7) 0.8479(7) 0.072(6) Uani 0.170(3) 1 d P A 2
H13D H 1.0219 0.9741 0.8755 0.108 Uiso 0.170(3) 1 calc PR A 2
H13E H 0.9569 1.0086 0.8613 0.108 Uiso 0.170(3) 1 calc PR A 2
H13F H 1.0083 1.0011 0.8162 0.108 Uiso 0.170(3) 1 calc PR A 2
C14A C 1.0288(10) 0.8530(13) 0.8276(11) 0.084(9) Uani 0.170(3) 1 d P A 2
H14D H 1.0652 0.8800 0.8381 0.126 Uiso 0.170(3) 1 calc PR A 2
H14E H 1.0331 0.8373 0.7906 0.126 Uiso 0.170(3) 1 calc PR A 2
H14F H 1.0244 0.8116 0.8509 0.126 Uiso 0.170(3) 1 calc PR A 2
C15A C 0.9468(10) 0.8527(12) 0.9556(7) 0.039(5) Uani 0.170(3) 1 d P A 2
C16A C 0.8981(7) 0.8332(10) 0.9890(5) 0.061(4) Uani 0.170(3) 1 d P A 2
H16D H 0.8828 0.7864 0.9783 0.091 Uiso 0.170(3) 1 calc PR A 2
H16E H 0.8651 0.8681 0.9860 0.091 Uiso 0.170(3) 1 calc PR A 2
H16F H 0.9125 0.8312 1.0260 0.091 Uiso 0.170(3) 1 calc PR A 2
C17A C 0.981(2) 0.917(2) 0.9766(8) 0.25(3) Uani 0.170(3) 1 d P A 2
H17D H 1.0207 0.9022 0.9916 0.380 Uiso 0.170(3) 1 calc PR A 2
H17E H 0.9570 0.9405 1.0044 0.380 Uiso 0.170(3) 1 calc PR A 2
H17F H 0.9886 0.9506 0.9473 0.380 Uiso 0.170(3) 1 calc PR A 2
C18A C 0.9828(12) 0.803(2) 0.9683(11) 0.072(11) Uani 0.170(3) 1 d P A 2
H18D H 1.0004 0.8131 1.0034 0.108 Uiso 0.170(3) 1 calc PR A 2
H18E H 1.0157 0.8002 0.9418 0.108 Uiso 0.170(3) 1 calc PR A 2
H18F H 0.9603 0.7585 0.9694 0.108 Uiso 0.170(3) 1 calc PR A 2
C19A C 0.8467(11) 0.9299(12) 0.8893(8) 0.085(7) Uani 0.170(3) 1 d P A 2
H19D H 0.8279 0.9348 0.8540 0.128 Uiso 0.170(3) 1 calc PR A 2
H19E H 0.8618 0.9762 0.9012 0.128 Uiso 0.170(3) 1 calc PR A 2
H19F H 0.8163 0.9121 0.9147 0.128 Uiso 0.170(3) 1 calc PR A 2
O2 O 0.81939(6) 0.69402(8) 0.80690(5) 0.0418(3) Uani 1 1 d . . .
Si2 Si 0.76098(2) 0.67908(3) 0.76912(2) 0.03605(12) Uani 1 1 d . A .
C21 C 0.73209(14) 0.76627(16) 0.74289(10) 0.0657(8) Uani 1 1 d . . .
C22A C 0.6878(5) 0.7922(6) 0.7969(4) 0.088(4) Uani 0.372(8) 1 d P A 1
H22D H 0.7145 0.8041 0.8270 0.132 Uiso 0.372(8) 1 calc PR A 1
H22E H 0.6604 0.7533 0.8071 0.132 Uiso 0.372(8) 1 calc PR A 1
H22F H 0.6634 0.8338 0.7871 0.132 Uiso 0.372(8) 1 calc PR A 1
C23A C 0.7633(5) 0.8165(4) 0.7276(5) 0.081(4) Uani 0.372(8) 1 d P A 1
H23D H 0.7897 0.8012 0.6982 0.121 Uiso 0.372(8) 1 calc PR A 1
H23E H 0.7887 0.8337 0.7571 0.121 Uiso 0.372(8) 1 calc PR A 1
H23F H 0.7364 0.8548 0.7154 0.121 Uiso 0.372(8) 1 calc PR A 1
C24A C 0.6792(9) 0.7733(15) 0.7099(6) 0.147(12) Uani 0.372(8) 1 d P A 1
H24D H 0.6752 0.8227 0.6983 0.220 Uiso 0.372(8) 1 calc PR A 1
H24E H 0.6427 0.7595 0.7301 0.220 Uiso 0.372(8) 1 calc PR A 1
H24F H 0.6835 0.7426 0.6786 0.220 Uiso 0.372(8) 1 calc PR A 1
C22 C 0.7341(3) 0.8209(2) 0.78894(18) 0.0624(16) Uani 0.628(8) 1 d P A 2
H22A H 0.7749 0.8203 0.8054 0.094 Uiso 0.628(8) 1 calc PR A 2
H22B H 0.7032 0.8086 0.8157 0.094 Uiso 0.628(8) 1 calc PR A 2
H22C H 0.7257 0.8684 0.7748 0.094 Uiso 0.628(8) 1 calc PR A 2
C23 C 0.7880(3) 0.7988(3) 0.7039(2) 0.0626(14) Uani 0.628(8) 1 d P A 2
H23A H 0.7793 0.8485 0.6956 0.094 Uiso 0.628(8) 1 calc PR A 2
H23B H 0.7900 0.7713 0.6708 0.094 Uiso 0.628(8) 1 calc PR A 2
H23C H 0.8273 0.7955 0.7227 0.094 Uiso 0.628(8) 1 calc PR A 2
C24 C 0.6719(5) 0.7567(6) 0.7088(5) 0.086(3) Uani 0.628(8) 1 d P A 2
H24A H 0.6515 0.8027 0.7048 0.130 Uiso 0.628(8) 1 calc PR A 2
H24B H 0.6443 0.7236 0.7269 0.130 Uiso 0.628(8) 1 calc PR A 2
H24C H 0.6825 0.7380 0.6736 0.130 Uiso 0.628(8) 1 calc PR A 2
C25 C 0.78395(11) 0.61393(13) 0.71409(8) 0.0489(5) Uani 1 1 d . . .
C26 C 0.84779(17) 0.6173(2) 0.69958(16) 0.0546(11) Uani 0.646(4) 1 d P A 1
H26A H 0.8563 0.5824 0.6717 0.082 Uiso 0.646(4) 1 calc PR A 1
H26B H 0.8731 0.6071 0.7309 0.082 Uiso 0.646(4) 1 calc PR A 1
H26C H 0.8574 0.6649 0.6863 0.082 Uiso 0.646(4) 1 calc PR A 1
C27 C 0.7706(2) 0.5352(2) 0.73688(17) 0.0611(12) Uani 0.646(4) 1 d P A 1
H27A H 0.7263 0.5286 0.7411 0.092 Uiso 0.646(4) 1 calc PR A 1
H27B H 0.7907 0.5294 0.7715 0.092 Uiso 0.646(4) 1 calc PR A 1
H27C H 0.7865 0.4999 0.7118 0.092 Uiso 0.646(4) 1 calc PR A 1
C28 C 0.7415(3) 0.6179(4) 0.66410(18) 0.0784(17) Uani 0.646(4) 1 d P A 1
H28A H 0.7535 0.5812 0.6385 0.118 Uiso 0.646(4) 1 calc PR A 1
H28B H 0.7455 0.6647 0.6474 0.118 Uiso 0.646(4) 1 calc PR A 1
H28C H 0.6989 0.6104 0.6750 0.118 Uiso 0.646(4) 1 calc PR A 1
C26A C 0.8361(3) 0.5648(4) 0.7355(3) 0.0556(19) Uani 0.354(4) 1 d P A 2
H26D H 0.8197 0.5338 0.7633 0.083 Uiso 0.354(4) 1 calc PR A 2
H26E H 0.8691 0.5940 0.7503 0.083 Uiso 0.354(4) 1 calc PR A 2
H26F H 0.8522 0.5360 0.7062 0.083 Uiso 0.354(4) 1 calc PR A 2
C27A C 0.8243(3) 0.6617(4) 0.6688(2) 0.0472(16) Uani 0.354(4) 1 d P A 2
H27D H 0.8412 0.6298 0.6417 0.071 Uiso 0.354(4) 1 calc PR A 2
H27E H 0.8579 0.6865 0.6869 0.071 Uiso 0.354(4) 1 calc PR A 2
H27F H 0.7973 0.6964 0.6518 0.071 Uiso 0.354(4) 1 calc PR A 2
C28A C 0.7376(3) 0.5801(5) 0.6869(3) 0.0540(19) Uani 0.354(4) 1 d P A 2
H28D H 0.7554 0.5471 0.6610 0.081 Uiso 0.354(4) 1 calc PR A 2
H28E H 0.7126 0.6153 0.6682 0.081 Uiso 0.354(4) 1 calc PR A 2
H28F H 0.7120 0.5538 0.7122 0.081 Uiso 0.354(4) 1 calc PR A 2
C29 C 0.69765(16) 0.6381(2) 0.80799(12) 0.0989(13) Uani 1 1 d . . .
H29A H 0.7135 0.5979 0.8284 0.148 Uiso 1 1 calc R A .
H29B H 0.6657 0.6216 0.7835 0.148 Uiso 1 1 calc R . .
H29C H 0.6803 0.6733 0.8325 0.148 Uiso 1 1 calc R . .
O3 O 0.91800(5) 0.64072(6) 0.86317(4) 0.0260(2) Uani 1 1 d . . .
Si3 Si 0.95145(2) 0.57294(2) 0.891026(18) 0.02565(10) Uani 1 1 d . A .
C31 C 0.90848(10) 0.48840(10) 0.87343(10) 0.0444(5) Uani 1 1 d . . .
C32 C 0.83950(10) 0.50340(11) 0.87968(10) 0.0483(5) Uani 1 1 d . A .
H32A H 0.8163 0.4601 0.8723 0.072 Uiso 1 1 calc R . .
H32B H 0.8272 0.5405 0.8545 0.072 Uiso 1 1 calc R . .
H32C H 0.8311 0.5192 0.9162 0.072 Uiso 1 1 calc R . .
C33 C 0.91993(13) 0.46494(14) 0.81526(13) 0.0734(9) Uani 1 1 d . A .
H33A H 0.8945 0.4235 0.8071 0.110 Uiso 1 1 calc R . .
H33B H 0.9633 0.4527 0.8107 0.110 Uiso 1 1 calc R . .
H33C H 0.9093 0.5038 0.7910 0.110 Uiso 1 1 calc R . .
C34 C 0.92507(13) 0.42730(12) 0.91132(16) 0.0805(10) Uani 1 1 d . A .
H34A H 0.9130 0.4398 0.9478 0.121 Uiso 1 1 calc R . .
H34B H 0.9694 0.4189 0.9101 0.121 Uiso 1 1 calc R . .
H34C H 0.9034 0.3842 0.9003 0.121 Uiso 1 1 calc R . .
C35 C 1.03477(8) 0.57313(10) 0.86741(7) 0.0318(4) Uani 1 1 d . . .
C36 C 1.06790(11) 0.50250(14) 0.87781(10) 0.0563(7) Uani 1 1 d . A .
H36A H 1.0481 0.4648 0.8572 0.084 Uiso 1 1 calc R . .
H36B H 1.0658 0.4911 0.9159 0.084 Uiso 1 1 calc R . .
H36C H 1.1109 0.5067 0.8670 0.084 Uiso 1 1 calc R . .
C37 C 1.06952(11) 0.63108(16) 0.89818(10) 0.0604(7) Uani 1 1 d . A .
H37A H 1.1119 0.6334 0.8854 0.091 Uiso 1 1 calc R . .
H37B H 1.0693 0.6198 0.9363 0.091 Uiso 1 1 calc R . .
H37C H 1.0495 0.6769 0.8924 0.091 Uiso 1 1 calc R . .
C38 C 1.03981(9) 0.59019(11) 0.80802(7) 0.0369(4) Uani 1 1 d . A .
H38A H 1.0250 0.6384 0.8015 0.055 Uiso 1 1 calc R . .
H38B H 1.0150 0.5565 0.7876 0.055 Uiso 1 1 calc R . .
H38C H 1.0827 0.5866 0.7968 0.055 Uiso 1 1 calc R . .
C39 C 0.95122(9) 0.58303(12) 0.96519(7) 0.0418(5) Uani 1 1 d . . .
H39A H 0.9666 0.6302 0.9747 0.063 Uiso 1 1 calc R A .
H39B H 0.9776 0.5467 0.9811 0.063 Uiso 1 1 calc R . .
H39C H 0.9093 0.5775 0.9786 0.063 Uiso 1 1 calc R . .
O4 O 0.81039(6) 0.67216(7) 0.93775(5) 0.0323(3) Uani 1 1 d . . .
Si4 Si 0.77627(4) 0.68799(5) 0.99353(3) 0.0300(2) Uani 0.6386(19) 1 d P A 1
C41 C 0.74084(15) 0.6027(2) 1.01952(14) 0.0412(8) Uani 0.6386(19) 1 d P A 1
C42 C 0.70489(16) 0.5630(2) 0.97656(15) 0.0510(9) Uani 0.6386(19) 1 d P A 1
H42A H 0.6908 0.5175 0.9908 0.077 Uiso 0.6386(19) 1 calc PR A 1
H42B H 0.7314 0.5547 0.9457 0.077 Uiso 0.6386(19) 1 calc PR A 1
H42C H 0.6695 0.5915 0.9657 0.077 Uiso 0.6386(19) 1 calc PR A 1
C43 C 0.6983(3) 0.6168(5) 1.0680(3) 0.065(2) Uani 0.6386(19) 1 d P A 1
H43A H 0.6634 0.6457 1.0567 0.098 Uiso 0.6386(19) 1 calc PR A 1
H43B H 0.7213 0.6420 1.0957 0.098 Uiso 0.6386(19) 1 calc PR A 1
H43C H 0.6835 0.5716 1.0822 0.098 Uiso 0.6386(19) 1 calc PR A 1
C44 C 0.7928(5) 0.5526(6) 1.0382(5) 0.059(3) Uani 0.6386(19) 1 d P A 1
H44A H 0.7750 0.5083 1.0515 0.089 Uiso 0.6386(19) 1 calc PR A 1
H44B H 0.8162 0.5755 1.0668 0.089 Uiso 0.6386(19) 1 calc PR A 1
H44C H 0.8201 0.5422 1.0082 0.089 Uiso 0.6386(19) 1 calc PR A 1
C46 C 0.65849(15) 0.7370(2) 0.95594(16) 0.0508(9) Uani 0.6386(19) 1 d P A 1
H46A H 0.6346 0.7063 0.9796 0.076 Uiso 0.6386(19) 1 calc PR A 1
H46B H 0.6688 0.7112 0.9233 0.076 Uiso 0.6386(19) 1 calc PR A 1
H46C H 0.6343 0.7791 0.9469 0.076 Uiso 0.6386(19) 1 calc PR A 1
C47 C 0.7479(2) 0.8178(3) 0.9447(2) 0.0670(15) Uani 0.6386(19) 1 d P A 1
H47A H 0.7199 0.8578 0.9396 0.100 Uiso 0.6386(19) 1 calc PR A 1
H47B H 0.7573 0.7962 0.9102 0.100 Uiso 0.6386(19) 1 calc PR A 1
H47C H 0.7859 0.8346 0.9613 0.100 Uiso 0.6386(19) 1 calc PR A 1
C48 C 0.7016(3) 0.8012(4) 1.0342(3) 0.089(2) Uani 0.6386(19) 1 d P A 1
H48A H 0.7399 0.8199 1.0491 0.134 Uiso 0.6386(19) 1 calc PR A 1
H48B H 0.6819 0.7700 1.0603 0.134 Uiso 0.6386(19) 1 calc PR A 1
H48C H 0.6741 0.8407 1.0256 0.134 Uiso 0.6386(19) 1 calc PR A 1
C49 C 0.83346(15) 0.7198(2) 1.04439(12) 0.0447(8) Uani 0.6386(19) 1 d P A 1
H49A H 0.8694 0.6887 1.0440 0.067 Uiso 0.6386(19) 1 calc PR A 1
H49B H 0.8147 0.7189 1.0799 0.067 Uiso 0.6386(19) 1 calc PR A 1
H49C H 0.8460 0.7683 1.0358 0.067 Uiso 0.6386(19) 1 calc PR A 1
Si4A Si 0.74617(7) 0.66244(7) 0.97620(5) 0.0269(4) Uani 0.3614(19) 1 d P A 2
C41A C 0.7678(3) 0.6157(3) 1.0409(2) 0.0334(11) Uani 0.3614(19) 1 d P A 2
C42A C 0.8248(2) 0.6496(3) 1.0667(2) 0.0422(13) Uani 0.3614(19) 1 d P A 2
H42D H 0.8368 0.6222 1.0982 0.063 Uiso 0.3614(19) 1 calc PR A 2
H42E H 0.8153 0.6984 1.0772 0.063 Uiso 0.3614(19) 1 calc PR A 2
H42F H 0.8586 0.6499 1.0409 0.063 Uiso 0.3614(19) 1 calc PR A 2
C43A C 0.7144(5) 0.6186(6) 1.0812(5) 0.040(2) Uani 0.3614(19) 1 d P A 2
H43D H 0.6768 0.6014 1.0641 0.060 Uiso 0.3614(19) 1 calc PR A 2
H43E H 0.7084 0.6676 1.0931 0.060 Uiso 0.3614(19) 1 calc PR A 2
H43F H 0.7240 0.5886 1.1120 0.060 Uiso 0.3614(19) 1 calc PR A 2
C44A C 0.7806(8) 0.5384(10) 1.0318(9) 0.051(4) Uani 0.3614(19) 1 d P A 2
H44D H 0.8172 0.5333 1.0095 0.077 Uiso 0.3614(19) 1 calc PR A 2
H44E H 0.7455 0.5166 1.0138 0.077 Uiso 0.3614(19) 1 calc PR A 2
H44F H 0.7874 0.5149 1.0661 0.077 Uiso 0.3614(19) 1 calc PR A 2
C46A C 0.6409(3) 0.7479(4) 0.9971(3) 0.0540(17) Uani 0.3614(19) 1 d P A 2
H46D H 0.6366 0.7252 1.0321 0.081 Uiso 0.3614(19) 1 calc PR A 2
H46E H 0.6222 0.7179 0.9698 0.081 Uiso 0.3614(19) 1 calc PR A 2
H46F H 0.6204 0.7942 0.9976 0.081 Uiso 0.3614(19) 1 calc PR A 2
C47A C 0.7205(5) 0.7932(4) 0.9318(3) 0.058(2) Uani 0.3614(19) 1 d P A 2
H47D H 0.7000 0.8393 0.9331 0.086 Uiso 0.3614(19) 1 calc PR A 2
H47E H 0.7010 0.7634 0.9047 0.086 Uiso 0.3614(19) 1 calc PR A 2
H47F H 0.7638 0.7999 0.9228 0.086 Uiso 0.3614(19) 1 calc PR A 2
C48A C 0.7392(5) 0.7991(4) 1.0285(3) 0.066(2) Uani 0.3614(19) 1 d P A 2
H48D H 0.7838 0.8038 1.0253 0.099 Uiso 0.3614(19) 1 calc PR A 2
H48E H 0.7293 0.7741 1.0616 0.099 Uiso 0.3614(19) 1 calc PR A 2
H48F H 0.7204 0.8463 1.0290 0.099 Uiso 0.3614(19) 1 calc PR A 2
C49A C 0.6882(3) 0.6039(3) 0.9430(2) 0.0425(13) Uani 0.3614(19) 1 d P A 2
H49D H 0.6662 0.6310 0.9157 0.064 Uiso 0.3614(19) 1 calc PR A 2
H49E H 0.6590 0.5865 0.9696 0.064 Uiso 0.3614(19) 1 calc PR A 2
H49F H 0.7090 0.5636 0.9263 0.064 Uiso 0.3614(19) 1 calc PR A 2
C45 C 0.71572(10) 0.75914(13) 0.98327(8) 0.0460(5) Uani 1 1 d . . .
Na1 Na 0.92330(3) 0.71336(4) 0.78670(3) 0.02921(15) Uani 1 1 d . A .
O5 O 0.97350(6) 0.72933(7) 0.70792(5) 0.0360(3) Uani 1 1 d . . .
C51 C 1.00651(12) 0.67221(13) 0.68293(8) 0.0531(6) Uani 1 1 d . A .
H51A H 0.9800 0.6301 0.6779 0.064 Uiso 1 1 calc R B 1
H51B H 1.0430 0.6586 0.7040 0.064 Uiso 1 1 calc R B 1
C52 C 1.0253(5) 0.7054(7) 0.6282(3) 0.066(3) Uani 0.496(15) 1 d P A 1
H52A H 1.0653 0.7299 0.6306 0.079 Uiso 0.496(15) 1 calc PR A 1
H52B H 1.0272 0.6690 0.5999 0.079 Uiso 0.496(15) 1 calc PR A 1
C53 C 0.9743(4) 0.7570(4) 0.6183(3) 0.0429(15) Uani 0.496(15) 1 d P A 1
H53A H 0.9857 0.7930 0.5914 0.051 Uiso 0.496(15) 1 calc PR A 1
H53B H 0.9361 0.7328 0.6072 0.051 Uiso 0.496(15) 1 calc PR A 1
C52A C 0.9989(4) 0.6814(3) 0.6235(2) 0.0417(15) Uani 0.504(15) 1 d P A 2
H52C H 1.0322 0.6578 0.6033 0.050 Uiso 0.504(15) 1 calc PR A 2
H52D H 0.9587 0.6638 0.6109 0.050 Uiso 0.504(15) 1 calc PR A 2
C53A C 1.0034(6) 0.7610(4) 0.6204(3) 0.056(2) Uani 0.504(15) 1 d P A 2
H53C H 0.9837 0.7791 0.5876 0.067 Uiso 0.504(15) 1 calc PR A 2
H53D H 1.0468 0.7766 0.6209 0.067 Uiso 0.504(15) 1 calc PR A 2
C54 C 0.96906(15) 0.78707(12) 0.67064(10) 0.0626(8) Uani 1 1 d . A .
H54A H 0.9292 0.8116 0.6746 0.075 Uiso 1 1 calc R C 1
H54B H 1.0024 0.8217 0.6769 0.075 Uiso 1 1 calc R C 1

loop_
_atom_site_aniso_label
_atom_site_aniso_U_11
_atom_site_aniso_U_22
_atom_site_aniso_U_33
_atom_site_aniso_U_23
_atom_site_aniso_U_13
_atom_site_aniso_U_12
Cr1 0.01981(12) 0.02596(12) 0.01622(11) 0.00310(9) -0.00130(9) 0.00110(9)
O1 0.0456(8) 0.0228(5) 0.0277(6) 0.0018(4) 0.0058(5) -0.0006(5)
Si1 0.0319(4) 0.0282(3) 0.0325(4) -0.0038(3) 0.0018(3) 0.0037(3)
C11 0.0388(13) 0.0235(10) 0.0582(16) 0.0072(10) 0.0055(11) -0.0012(9)
C12 0.0434(17) 0.0488(17) 0.089(3) 0.0245(18) 0.0098(17) 0.0155(13)
C13 0.073(2) 0.0307(14) 0.106(3) 0.0021(16) 0.009(2) -0.0138(15)
C14 0.054(2) 0.0470(19) 0.060(2) 0.0238(15) 0.002(2) -0.0001(18)
C15 0.039(2) 0.069(3) 0.039(2) -0.0136(18) -0.0066(16) 0.0093(19)
C16 0.186(7) 0.087(4) 0.040(3) -0.006(3) -0.037(3) 0.052(4)
C17 0.0618(19) 0.071(2) 0.0430(15) -0.0234(14) -0.0020(14) 0.0099(16)
C18 0.049(2) 0.163(5) 0.079(3) -0.032(3) -0.0257(19) -0.008(2)
C19 0.0357(19) 0.063(2) 0.057(2) -0.0051(17) 0.0053(16) 0.0086(15)
Si1A 0.039(2) 0.0279(16) 0.0300(17) -0.0025(12) 0.0068(16) -0.0050(15)
C11A 0.100(13) 0.048(8) 0.045(8) 0.006(6) -0.003(8) -0.042(8)
C12A 0.078(15) 0.054(10) 0.046(9) 0.004(7) 0.020(12) 0.004(11)
C13A 0.119(16) 0.029(6) 0.067(10) -0.003(6) 0.027(11) -0.041(9)
C14A 0.049(11) 0.085(16) 0.118(18) -0.052(14) 0.060(11) -0.029(10)
C15A 0.045(11) 0.059(9) 0.014(6) -0.002(5) 0.011(6) -0.040(9)
C16A 0.059(9) 0.094(12) 0.030(6) -0.001(7) 0.001(6) -0.021(8)
C17A 0.44(6) 0.28(4) 0.037(10) 0.024(17) -0.03(2) -0.33(5)
C18A 0.052(10) 0.13(3) 0.036(10) -0.042(12) -0.002(8) 0.062(14)
C19A 0.104(16) 0.085(14) 0.067(12) -0.024(11) -0.008(12) 0.064(13)
O2 0.0281(7) 0.0749(10) 0.0223(6) 0.0017(6) -0.0087(5) -0.0005(6)
Si2 0.0248(2) 0.0599(3) 0.0235(2) 0.0014(2) -0.00433(19) -0.0015(2)
C21 0.081(2) 0.0678(17) 0.0487(14) -0.0106(13) -0.0271(13) 0.0321(15)
C22A 0.075(7) 0.115(8) 0.073(6) -0.042(5) 0.007(5) 0.039(6)
C23A 0.072(6) 0.051(4) 0.120(9) -0.033(5) -0.055(6) 0.025(4)
C24A 0.048(8) 0.35(3) 0.045(7) 0.063(12) 0.009(6) 0.060(14)
C22 0.068(4) 0.065(3) 0.053(2) 0.002(2) 0.005(2) 0.030(2)
C23 0.076(3) 0.065(3) 0.047(2) 0.024(2) -0.001(2) 0.020(2)
C24 0.055(5) 0.101(4) 0.104(7) 0.013(4) -0.043(4) 0.030(3)
C25 0.0496(13) 0.0654(14) 0.0316(10) -0.0059(10) -0.0114(9) 0.0049(11)
C26 0.048(2) 0.063(2) 0.052(2) -0.0148(18) 0.0114(17) -0.0092(17)
C27 0.064(3) 0.062(2) 0.058(2) -0.0138(19) -0.0025(19) -0.0228(19)
C28 0.078(3) 0.120(5) 0.037(2) -0.019(3) -0.024(2) -0.004(3)
C26A 0.055(4) 0.051(4) 0.061(4) 0.000(3) -0.011(3) 0.015(3)
C27A 0.048(4) 0.064(4) 0.029(3) 0.000(3) 0.006(3) 0.009(3)
C28A 0.045(4) 0.071(5) 0.047(4) -0.018(4) -0.007(3) 0.003(3)
C29 0.089(2) 0.148(3) 0.0593(18) -0.028(2) 0.0309(17) -0.070(2)
O3 0.0306(6) 0.0242(5) 0.0232(5) 0.0042(4) 0.0008(5) 0.0060(4)
Si3 0.0276(2) 0.0251(2) 0.0242(2) 0.00503(17) -0.00182(18) 0.00421(17)
C31 0.0422(11) 0.0245(8) 0.0666(14) -0.0001(9) 0.0037(10) -0.0009(8)
C32 0.0401(11) 0.0369(10) 0.0678(15) -0.0058(10) -0.0001(10) -0.0085(8)
C33 0.0600(16) 0.0581(15) 0.102(2) -0.0488(16) 0.0135(15) -0.0143(12)
C34 0.0646(17) 0.0307(11) 0.146(3) 0.0351(15) 0.0166(19) 0.0035(11)
C35 0.0297(9) 0.0393(9) 0.0265(8) 0.0033(7) 0.0011(7) 0.0053(7)
C36 0.0407(12) 0.0707(15) 0.0575(14) 0.0295(12) 0.0101(10) 0.0259(11)
C37 0.0374(12) 0.096(2) 0.0477(13) -0.0245(13) 0.0112(10) -0.0207(12)
C38 0.0373(10) 0.0455(10) 0.0277(9) 0.0039(8) 0.0043(8) 0.0104(8)
C39 0.0347(10) 0.0649(13) 0.0259(9) 0.0129(9) 0.0019(8) 0.0111(9)
O4 0.0322(7) 0.0424(7) 0.0222(6) 0.0001(5) 0.0063(5) -0.0033(5)
Si4 0.0218(4) 0.0496(5) 0.0185(4) 0.0016(3) 0.0024(3) -0.0012(4)
C41 0.0237(15) 0.066(2) 0.0337(17) 0.0168(15) -0.0011(13) -0.0061(14)
C42 0.0376(18) 0.058(2) 0.057(2) 0.0137(17) -0.0057(16) -0.0152(15)
C43 0.040(4) 0.113(5) 0.042(4) 0.026(3) 0.012(2) -0.008(3)
C44 0.043(4) 0.078(6) 0.056(4) 0.039(4) -0.001(3) -0.007(3)
C46 0.0282(16) 0.071(2) 0.053(2) 0.0108(18) 0.0003(15) 0.0061(15)
C47 0.042(2) 0.055(3) 0.104(4) 0.024(3) -0.009(2) -0.0011(19)
C48 0.081(4) 0.113(5) 0.074(4) -0.041(3) -0.002(3) 0.038(4)
C49 0.0329(16) 0.077(2) 0.0244(14) -0.0091(15) -0.0001(12) -0.0027(15)
Si4A 0.0250(8) 0.0362(7) 0.0195(6) 0.0000(5) 0.0055(5) -0.0039(6)
C41A 0.026(3) 0.044(3) 0.030(3) 0.010(2) 0.009(2) 0.001(2)
C42A 0.028(3) 0.065(4) 0.034(3) 0.010(3) 0.001(2) -0.002(2)
C43A 0.029(5) 0.055(4) 0.037(5) 0.010(3) 0.013(4) -0.002(3)
C44A 0.035(6) 0.052(6) 0.067(8) 0.019(5) 0.017(6) 0.007(6)
C46A 0.053(4) 0.063(4) 0.047(4) 0.004(3) 0.008(3) 0.023(3)
C47A 0.095(7) 0.038(4) 0.041(4) 0.014(3) 0.009(4) 0.015(4)
C48A 0.115(8) 0.033(3) 0.050(4) -0.002(3) 0.008(5) -0.004(4)
C49A 0.040(3) 0.057(3) 0.031(3) -0.005(2) 0.000(2) -0.011(3)
C45 0.0426(11) 0.0588(13) 0.0368(11) -0.0033(9) 0.0014(9) 0.0139(10)
Na1 0.0312(4) 0.0344(3) 0.0220(3) 0.0050(3) 0.0049(3) 0.0014(3)
O5 0.0430(7) 0.0367(7) 0.0282(6) 0.0045(5) 0.0130(6) 0.0018(6)
C51 0.0628(15) 0.0662(14) 0.0302(10) 0.0068(10) 0.0135(10) 0.0305(12)
C52 0.077(6) 0.090(7) 0.031(3) 0.013(4) 0.023(3) 0.024(5)
C53 0.050(4) 0.045(3) 0.034(2) 0.0111(19) 0.000(3) -0.010(3)
C52A 0.061(4) 0.038(3) 0.026(2) 0.0023(18) 0.014(2) 0.005(2)
C53A 0.090(7) 0.042(3) 0.035(3) 0.008(2) 0.025(4) -0.005(4)
C54 0.106(2) 0.0354(11) 0.0460(13) 0.0121(9) 0.0334(14) -0.0006(12)

loop_
_atom_type_symbol
_atom_type_description
_atom_type_scat_dispersion_real
_atom_type_scat_dispersion_imag
_atom_type_scat_source
C C 0.0033 0.0016 'International Tables Vol C Tables 4.2.6.8 and 6.1.1.4'
H H 0.0000 0.0000 'International Tables Vol C Tables 4.2.6.8 and 6.1.1.4'
O O 0.0106 0.0060 'International Tables Vol C Tables 4.2.6.8 and 6.1.1.4'
Na Na 0.0362 0.0249 'International Tables Vol C Tables 4.2.6.8 and 6.1.1.4'
Si Si 0.0817 0.0704 'International Tables Vol C Tables 4.2.6.8 and 6.1.1.4'
Cr Cr 0.3209 0.6236 'International Tables Vol C Tables 4.2.6.8 and 6.1.1.4'

loop_
_geom_angle_atom_site_label_1
_geom_angle_atom_site_label_2
_geom_angle_atom_site_label_3
_geom_angle
O4 Cr1 O3 111.07(5)
O4 Cr1 O1 129.31(6)
O3 Cr1 O1 95.46(5)
O4 Cr1 O2 125.27(6)
O3 Cr1 O2 94.68(6)
O1 Cr1 O2 92.85(6)
O4 Cr1 Na1 167.93(5)
O3 Cr1 Na1 57.35(4)
O1 Cr1 Na1 59.28(4)
O2 Cr1 Na1 56.99(4)
Si1 O1 Cr1 157.89(9)
Si1A O1 Cr1 146.66(17)
Si1 O1 Na1 109.90(8)
Si1A O1 Na1 133.86(19)
Cr1 O1 Na1 78.91(4)
O1 Si1 C19 109.10(14)
O1 Si1 C15 112.71(15)
C19 Si1 C15 107.24(18)
O1 Si1 C11 106.12(10)
C19 Si1 C11 107.17(16)
C15 Si1 C11 114.29(18)
O1 Si1 Na1 42.99(5)
C19 Si1 Na1 67.75(13)
C15 Si1 Na1 136.93(15)
C11 Si1 Na1 107.62(9)
C14 C11 C13 107.8(3)
C14 C11 C12 108.0(3)
C13 C11 C12 108.8(3)
C14 C11 Si1 108.0(2)
C13 C11 Si1 113.7(2)
C12 C11 Si1 110.35(19)
C17 C15 C18 107.1(4)
C17 C15 C16 109.3(4)
C18 C15 C16 109.5(5)
C17 C15 Si1 114.0(3)
C18 C15 Si1 111.7(3)
C16 C15 Si1 105.2(4)
O1 Si1A C11A 107.3(5)
O1 Si1A C19A 112.9(8)
C11A Si1A C19A 103.3(11)
O1 Si1A C15A 108.1(7)
C11A Si1A C15A 117.2(7)
C19A Si1A C15A 108.2(10)
C13A C11A C12A 108.3(15)
C13A C11A C14A 104.9(15)
C12A C11A C14A 109.5(16)
C13A C11A Si1A 114.7(11)
C12A C11A Si1A 111.4(13)
C14A C11A Si1A 107.8(12)
C18A C15A C16A 97(2)
C18A C15A C17A 101(3)
C16A C15A C17A 112(2)
C18A C15A Si1A 123.5(19)
C16A C15A Si1A 107.1(14)
C17A C15A Si1A 114.2(16)
Si2 O2 Cr1 147.68(9)
Si2 O2 Na1 131.48(8)
Cr1 O2 Na1 80.68(5)
O2 Si2 C29 110.60(12)
O2 Si2 C21 108.51(11)
C29 Si2 C21 107.32(18)
O2 Si2 C25 109.19(9)
C29 Si2 C25 107.81(14)
C21 Si2 C25 113.40(11)
C23A C21 C24A 101.3(11)
C23A C21 C22 72.7(6)
C24A C21 C22 113.2(10)
C23A C21 C24 112.4(6)
C22 C21 C24 120.3(5)
C24A C21 C23 102.5(8)
C22 C21 C23 99.8(3)
C24 C21 C23 109.4(5)
C23A C21 C22A 109.6(7)
C24A C21 C22A 88.6(8)
C24 C21 C22A 89.5(6)
C23 C21 C22A 139.2(5)
C23A C21 Si2 126.7(4)
C24A C21 Si2 123.8(12)
C22 C21 Si2 108.2(2)
C24 C21 Si2 111.6(4)
C23 C21 Si2 106.2(2)
C22A C21 Si2 99.2(4)
C28A C25 C26 127.3(4)
C26 C25 C28 111.6(3)
C28A C25 C26A 115.5(5)
C26 C25 C26A 53.8(3)
C28 C25 C26A 137.5(4)
C28A C25 C27 67.5(4)
C26 C25 C27 107.7(3)
C28 C25 C27 102.8(3)
C26A C25 C27 57.8(3)
C28A C25 C27A 107.2(5)
C26 C25 C27A 46.0(3)
C28 C25 C27A 75.2(3)
C26A C25 C27A 99.5(4)
C27 C25 C27A 144.9(3)
C28A C25 Si2 117.6(4)
C26 C25 Si2 114.0(2)
C28 C25 Si2 113.1(3)
C26A C25 Si2 108.9(3)
C27 C25 Si2 106.69(19)
C27A C25 Si2 106.1(3)
Si3 O3 Cr1 137.68(7)
Si3 O3 Na1 141.45(7)
Cr1 O3 Na1 80.84(4)
O3 Si3 C39 110.21(8)
O3 Si3 C31 109.73(8)
C39 Si3 C31 108.35(10)
O3 Si3 C35 106.95(7)
C39 Si3 C35 108.09(9)
C31 Si3 C35 113.48(9)
C34 C31 C32 107.77(19)
C34 C31 C33 109.3(2)
C32 C31 C33 107.9(2)
C34 C31 Si3 111.66(18)
C32 C31 Si3 107.71(13)
C33 C31 Si3 112.31(16)
C38 C35 C37 107.70(17)
C38 C35 C36 108.29(16)
C37 C35 C36 107.39(19)
C38 C35 Si3 111.77(13)
C37 C35 Si3 108.34(13)
C36 C35 Si3 113.12(14)
Si4 O4 Cr1 152.80(9)
Si4A O4 Cr1 153.18(9)
O4 Si4 C49 109.93(12)
O4 Si4 C41 109.19(13)
C49 Si4 C41 107.87(17)
O4 Si4 C45 109.53(9)
C49 Si4 C45 109.12(14)
C41 Si4 C45 111.19(14)
C42 C41 C44 106.8(5)
C42 C41 C43 109.2(4)
C44 C41 C43 107.7(6)
C42 C41 Si4 112.4(2)
C44 C41 Si4 108.8(4)
C43 C41 Si4 111.5(4)
O4 Si4A C49A 111.4(2)
O4 Si4A C41A 109.05(18)
C49A Si4A C41A 105.9(3)
O4 Si4A C45 103.30(11)
C49A Si4A C45 111.2(2)
C41A Si4A C45 116.1(2)
C44A C41A C42A 108.5(8)
C44A C41A C43A 105.9(9)
C42A C41A C43A 108.7(6)
C44A C41A Si4A 111.4(10)
C42A C41A Si4A 111.4(4)
C43A C41A Si4A 110.7(5)
C47A C45 C48A 116.1(5)
C47A C45 C46 76.9(5)
C48A C45 C46 143.3(5)
C47A C45 C48 121.8(4)
C46 C45 C48 111.1(3)
C48A C45 C47 87.6(4)
C46 C45 C47 106.2(3)
C48 C45 C47 103.2(4)
C47A C45 C46A 108.1(5)
C48A C45 C46A 104.2(5)
C48 C45 C46A 72.5(4)
C47 C45 C46A 128.8(3)
C47A C45 Si4 112.6(4)
C48A C45 Si4 90.9(4)
C46 C45 Si4 116.7(2)
C48 C45 Si4 113.1(3)
C47 C45 Si4 105.1(2)
C46A C45 Si4 123.9(3)
C47A C45 Si4A 108.1(3)
C48A C45 Si4A 115.8(4)
C46 C45 Si4A 89.0(2)
C48 C45 Si4A 128.9(3)
C47 C45 Si4A 115.8(2)
C46A C45 Si4A 103.4(3)
O5 Na1 O2 132.12(6)
O5 Na1 O3 143.59(5)
O2 Na1 O3 71.80(5)
O5 Na1 O1 137.57(5)
O2 Na1 O1 69.71(5)
O3 Na1 O1 70.87(4)
O5 Na1 Cr1 173.72(5)
O2 Na1 Cr1 42.33(3)
O3 Na1 Cr1 41.81(3)
O1 Na1 Cr1 41.82(3)
O5 Na1 Si1 113.06(4)
O2 Na1 Si1 95.53(5)
O3 Na1 Si1 86.22(4)
O1 Na1 Si1 27.11(4)
Cr1 Na1 Si1 67.68(2)
C54 O5 C51 108.49(15)
C54 O5 Na1 129.14(13)
C51 O5 Na1 121.27(12)
O5 C51 C52A 106.8(3)
O5 C51 C52 102.3(4)
C53 C52 C51 102.2(6)
C54 C53 C52 99.5(6)
C53A C52A C51 99.1(6)
C52A C53A C54 104.1(5)
C53 C54 O5 106.8(3)
O5 C54 C53A 104.8(3)

loop_
_geom_bond_atom_site_label_1
_geom_bond_atom_site_label_2
_geom_bond_distance
Cr1 O4 1.8432(12)
Cr1 O3 1.8691(12)
Cr1 O1 1.8805(12)
Cr1 O2 1.8885(13)
Cr1 Na1 2.7677(7)
O1 Si1 1.6206(14)
O1 Si1A 1.671(4)
O1 Na1 2.4245(14)
Si1 C19 1.876(4)
Si1 C15 1.901(4)
Si1 C11 1.911(2)
Si1 Na1 3.3435(11)
C11 C14 1.525(6)
C11 C13 1.530(4)
C11 C12 1.534(4)
C15 C17 1.537(5)
C15 C18 1.542(6)
C15 C16 1.564(9)
Si1A C11A 1.887(15)
Si1A C19A 1.914(18)
Si1A C15A 1.92(2)
C11A C13A 1.533(17)
C11A C12A 1.54(3)
C11A C14A 1.71(3)
C15A C18A 1.26(3)
C15A C16A 1.402(19)
C15A C17A 1.53(3)
O2 Si2 1.6133(13)
O2 Na1 2.3520(15)
Si2 C29 1.860(3)
Si2 C21 1.881(3)
Si2 C25 1.915(2)
C21 C23A 1.229(12)
C21 C24A 1.425(19)
C21 C22 1.549(5)
C21 C24 1.578(11)
C21 C23 1.679(6)
C21 C22A 1.735(9)
C25 C28A 1.376(8)
C25 C26 1.441(4)
C25 C28 1.561(5)
C25 C26A 1.563(7)
C25 C27 1.619(5)
C25 C27A 1.696(7)
O3 Si3 1.6299(11)
O3 Na1 2.3604(13)
Si3 C39 1.8701(19)
Si3 C31 1.902(2)
Si3 C35 1.9123(19)
C31 C34 1.537(3)
C31 C32 1.540(3)
C31 C33 1.545(4)
C35 C38 1.528(2)
C35 C37 1.538(3)
C35 C36 1.538(3)
O4 Si4 1.6130(14)
O4 Si4A 1.7112(18)
Si4 C49 1.883(3)
Si4 C41 1.900(4)
Si4 C45 1.901(2)
C41 C42 1.529(5)
C41 C44 1.549(12)
C41 C43 1.553(10)
C46 C45 1.485(4)
C47 C45 1.628(5)
C48 C45 1.535(6)
Si4A C49A 1.875(6)
Si4A C41A 1.907(6)
Si4A C45 1.950(3)
C41A C44A 1.502(19)
C41A C42A 1.540(9)
C41A C43A 1.545(14)
C46A C45 1.682(7)
C47A C45 1.445(7)
C48A C45 1.455(9)
Na1 O5 2.2794(14)
O5 C54 1.439(2)
O5 C51 1.440(2)
C51 C52A 1.510(6)
C51 C52 1.563(8)
C52 C53 1.498(11)
C53 C54 1.434(8)
C52A C53A 1.508(10)
C53A C54 1.547(8)
